data_7231815
loop_
_publ_author_name
'Tripathi, Monika'
'Regnier, Vianney'
'Ziani, Zakaria'
'Devillard, Marc'
'Philouze, Christian'
'Martin, David'

_publ_section_title
;
 Metal free oxidation of vinamidine derivatives: a simple synthesis of
 \a-keto-\b-diimine ligands
;
_journal_issue 67
_journal_name_full 'RSC Advances'
_journal_page_first 38346
_journal_paper_doi 10.1039/C8RA08220K
_journal_volume 8
_journal_year 2018
_chemical_formula_moiety 'C19 H22 N4 O'
_chemical_formula_sum 'C19 H22 N4 O'
_chemical_formula_weight 322.40
_chemical_name_common 2d
_space_group_crystal_system orthorhombic
_space_group_IT_number 33
_space_group_name_Hall 'P 2c -2n'
_space_group_name_H-M_alt 'P n a 21'
_symmetry_space_group_name_Hall 'P 2c -2n'
_symmetry_space_group_name_H-M 'P n a 21'
_atom_sites_solution_hydrogens geom
_audit_creation_date 2018-05-25
_audit_creation_method
;
Olex2 1.2
(compiled 2014.07.22 svn.r2960 for OlexSys, GUI svn.r4862)
;
_audit_update_record
;
2018-09-07 deposited with the CCDC.
2018-11-09 downloaded from the CCDC.
;
_cell_angle_alpha 90
_cell_angle_beta 90
_cell_angle_gamma 90
_cell_formula_units_Z 4
_cell_length_a 12.168(2)
_cell_length_b 21.152(4)
_cell_length_c 6.9588(14)
_cell_measurement_reflns_used 15859
_cell_measurement_temperature 200
_cell_measurement_theta_max 30.000
_cell_measurement_theta_min 1.926
_cell_volume 1791.0(6)
_computing_cell_refinement EvalCCD
_computing_data_collection Collect
_computing_data_reduction EvalCCD
_computing_molecular_graphics 'Olex2 (Dolomanov et al., 2009)'
_computing_publication_material 'Olex2 (Dolomanov et al., 2009)'
_computing_structure_refinement
;
SHELXL, G.M. Sheldrick, Acta Cryst.
(2008). A64, 112-122
;
_diffrn_ambient_temperature 200
_diffrn_detector 'CCD area detector'
_diffrn_detector_type KappaCCD
_diffrn_measured_fraction_theta_full 0.997
_diffrn_measured_fraction_theta_max 0.995
_diffrn_measurement_device '4 circles diffractometer'
_diffrn_measurement_device_type 'Bruker-AXS-enraf-nonius KappaCCD'
_diffrn_measurement_method 'Phi and omega scans'
_diffrn_radiation_collimation 'Montel optic'
_diffrn_radiation_detector CCD
_diffrn_radiation_monochromator 'Multilayer mirrors'
_diffrn_radiation_probe x-ray
_diffrn_radiation_type MoK\a
_diffrn_radiation_wavelength 0.71073
_diffrn_reflns_av_R_equivalents 0.0263
_diffrn_reflns_av_unetI/netI 0.0248
_diffrn_reflns_Laue_measured_fraction_full 0.997
_diffrn_reflns_Laue_measured_fraction_max 0.995
_diffrn_reflns_limit_h_max 17
_diffrn_reflns_limit_h_min -17
_diffrn_reflns_limit_k_max 29
_diffrn_reflns_limit_k_min -21
_diffrn_reflns_limit_l_max 9
_diffrn_reflns_limit_l_min -8
_diffrn_reflns_number 15859
_diffrn_reflns_point_group_measured_fraction_full 0.971
_diffrn_reflns_point_group_measured_fraction_max 0.943
_diffrn_reflns_theta_full 25.242
_diffrn_reflns_theta_max 30.000
_diffrn_reflns_theta_min 1.926
_diffrn_source 'Incoatec ISG250'
_diffrn_source_target Mo
_diffrn_source_type 'Microfocus sealed tube'
_exptl_absorpt_coefficient_mu 0.077
_exptl_absorpt_correction_T_max 1
_exptl_absorpt_correction_T_min 0.718632
_exptl_absorpt_correction_type multi-scan
_exptl_absorpt_process_details
;
SADABS-2004/1 (Bruker,2004) was used for absorption correction.
R(int) was 0.2649 before and 0.0302 after correction.
The Ratio of minimum to maximum transmission is 0.7186.
The \l/2 correction factor is 0.0015.
;
_exptl_crystal_colour orange
_exptl_crystal_colour_primary orange
_exptl_crystal_density_diffrn 1.196
_exptl_crystal_description block
_exptl_crystal_F_000 688
_exptl_crystal_size_max 0.34
_exptl_crystal_size_mid 0.33
_exptl_crystal_size_min 0.32
_refine_diff_density_max 0.173
_refine_diff_density_min -0.234
_refine_diff_density_rms 0.047
_refine_ls_abs_structure_details
;
 Flack x determined using 1623 quotients [(I+)-(I-)]/[(I+)+(I-)]
 (Parsons, Flack and Wagner, Acta Cryst. B69 (2013) 249-259).
;
_refine_ls_abs_structure_Flack 0.2(4)
_refine_ls_extinction_method none
_refine_ls_goodness_of_fit_ref 1.060
_refine_ls_hydrogen_treatment constr
_refine_ls_matrix_type full
_refine_ls_number_parameters 276
_refine_ls_number_reflns 4928
_refine_ls_number_restraints 193
_refine_ls_restrained_S_all 1.049
_refine_ls_R_factor_all 0.0560
_refine_ls_R_factor_gt 0.0451
_refine_ls_shift/su_max 0.000
_refine_ls_shift/su_mean 0.000
_refine_ls_structure_factor_coef Fsqd
_refine_ls_weighting_details 'w=1/[\s^2^(Fo^2^)+(0.0609P)^2^+0.2524P] where P=(Fo^2^+2Fc^2^)/3'
_refine_ls_weighting_scheme calc
_refine_ls_wR_factor_gt 0.1144
_refine_ls_wR_factor_ref 0.1241
_reflns_Friedel_coverage 0.762
_reflns_Friedel_fraction_full 0.939
_reflns_Friedel_fraction_max 0.883
_reflns_number_gt 4194
_reflns_number_total 4928
_reflns_threshold_expression 'I > 2\s(I)'
_cod_data_source_file c8ra08220k2.cif
_cod_data_source_block nany_CCDC3
_cod_original_cell_volume 1790.9(6)
_cod_database_code 7231815
_shelx_space_group_comment
;
The symmetry employed for this shelxl refinement is uniquely defined
by the following loop, which should always be used as a source of
symmetry information in preference to the above space-group names.
They are only intended as comments.
;
_olex2_refinement_description
;
1. Fixed Uiso
 At 1.2 times of:
  All C(H) groups
 At 1.5 times of:
  All C(H,H,H) groups
2. Restrained distances
 C14A-N4
 1.4 with sigma of 0.02
 N4-C14B
 1.4 with sigma of 0.02
 C14A-C15A
 1.4 with sigma of 0.02
 C15B-C14B
 1.4 with sigma of 0.02
 C14A-C19A
 1.4 with sigma of 0.02
 C14B-C19B
 1.4 with sigma of 0.02
3. Rigid bond restraints
 C14B, C15B, C19B, C18B, C17B, C16B, C15A, C16A, C17A, C18A, C19A, C14A
 with sigma for 1-2 distances of 0.01 and sigma for 1-3 distances of 0.01
4. Uiso/Uaniso restraints and constraints
C14B \\sim C15B \\sim C19B \\sim C18B \\sim C17B \\sim C16B \\sim C15A \\sim
C16A \\sim C17A \\sim C18A \\sim C19A \\sim C14A: within 1.7A with sigma of
0.04 and sigma for terminal atoms of 0.08
5. Others
 Sof(C14B)=Sof(C15B)=Sof(H15B)=Sof(C19B)=Sof(H19B)=Sof(C18B)=Sof(H18B)=
 Sof(C17B)=Sof(H17B)=Sof(C16B)=Sof(H16B)=1-FVAR(1)
 Sof(C15A)=Sof(H15A)=Sof(C16A)=Sof(H16A)=Sof(C17A)=Sof(H17A)=Sof(C18A)=
 Sof(H18A)=Sof(C19A)=Sof(H19A)=Sof(C14A)=FVAR(1)
6.a Aromatic/amide H refined with riding coordinates:
 C13(H13), C9(H9), C11(H11), C12(H12), C15B(H15B), C10(H10), C19B(H19B),
 C18B(H18B), C17B(H17B), C16B(H16B), C15A(H15A), C16A(H16A), C17A(H17A),
 C18A(H18A), C19A(H19A)
6.b Idealised Me refined as rotating group:
 C5(H5A,H5B,H5C), C4(H4A,H4B,H4C), C7(H7A,H7B,H7C), C6(H6A,H6B,H6C)
;
_shelx_shelxl_version_number 2014/7
_olex2_submission_special_instructions 'No special instructions were received'

loop_
_space_group_symop_operation_xyz
'x, y, z'
'-x, -y, z+1/2'
'-x+1/2, y+1/2, z+1/2'
'x+1/2, -y+1/2, z'

loop_
_atom_site_label
_atom_site_type_symbol
_atom_site_fract_x
_atom_site_fract_y
_atom_site_fract_z
_atom_site_U_iso_or_equiv
_atom_site_adp_type
_atom_site_occupancy
_atom_site_site_symmetry_order
_atom_site_calc_flag
_atom_site_refinement_flags_posn
_atom_site_refinement_flags_adp
_atom_site_refinement_flags_occupancy
_atom_site_disorder_assembly
_atom_site_disorder_group
O1 O 1.04583(15) 0.40220(8) 0.1778(3) 0.0578(5) Uani 1 1 d . . . . .
N3 N 0.83455(14) 0.41152(8) 0.4734(3) 0.0396(4) Uani 1 1 d . . . . .
C1 C 0.86338(16) 0.39305(8) 0.3051(3) 0.0358(4) Uani 1 1 d . . . . .
N1 N 0.80845(16) 0.38978(9) 0.1373(3) 0.0462(4) Uani 1 1 d . . . . .
C8 C 0.72691(15) 0.42581(9) 0.5343(3) 0.0379(4) Uani 1 1 d . . . . .
C2 C 0.98675(16) 0.38333(9) 0.3039(3) 0.0387(4) Uani 1 1 d . . . . .
N4 N 1.02360(17) 0.29238(11) 0.5069(3) 0.0553(5) Uani 1 1 d D . . . .
C3 C 1.03469(16) 0.35143(11) 0.4799(3) 0.0428(4) Uani 1 1 d . . . . .
C14B C 0.9747(17) 0.2542(15) 0.354(3) 0.047(3) Uani 0.49(2) 1 d D U P A 2
C13 C 0.70408(19) 0.48590(10) 0.6063(3) 0.0457(5) Uani 1 1 d . . . . .
H13 H 0.7594 0.5176 0.6057 0.055 Uiso 1 1 calc R . . . .
N2 N 1.0965(2) 0.38812(13) 0.5970(4) 0.0732(8) Uani 1 1 d . . . . .
C9 C 0.64610(17) 0.37938(11) 0.5429(4) 0.0443(4) Uani 1 1 d . . . . .
H9 H 0.6615 0.3378 0.4990 0.053 Uiso 1 1 calc R . . . .
C11 C 0.5205(2) 0.45331(14) 0.6836(4) 0.0562(6) Uani 1 1 d . . . . .
H11 H 0.4498 0.4627 0.7339 0.067 Uiso 1 1 calc R . . . .
C12 C 0.6007(2) 0.49929(12) 0.6785(4) 0.0540(5) Uani 1 1 d . . . . .
H12 H 0.5849 0.5405 0.7251 0.065 Uiso 1 1 calc R . . . .
C5 C 0.69989(19) 0.41756(13) 0.1117(4) 0.0549(6) Uani 1 1 d . . . . .
H5A H 0.6437 0.3874 0.1536 0.082 Uiso 1 1 calc GR . . . .
H5B H 0.6887 0.4278 -0.0243 0.082 Uiso 1 1 calc GR . . . .
H5C H 0.6943 0.4563 0.1885 0.082 Uiso 1 1 calc GR . . . .
C15B C 0.8668(9) 0.2247(6) 0.365(2) 0.065(3) Uani 0.49(2) 1 d D U P A 2
H15B H 0.8223 0.2314 0.4752 0.078 Uiso 0.49(2) 1 calc R . P A 2
C10 C 0.54338(18) 0.39384(13) 0.6155(4) 0.0529(5) Uani 1 1 d . . . . .
H10 H 0.4879 0.3622 0.6183 0.063 Uiso 1 1 calc R . . . .
C19B C 1.0299(15) 0.2422(9) 0.182(3) 0.053(3) Uani 0.49(2) 1 d D U P A 2
H19B H 1.1006 0.2604 0.1655 0.063 Uiso 0.49(2) 1 calc R . P A 2
C4 C 0.8477(3) 0.35383(16) -0.0279(4) 0.0744(9) Uani 1 1 d . . . . .
H4A H 0.8682 0.3830 -0.1313 0.112 Uiso 1 1 calc GR . . . .
H4B H 0.7894 0.3255 -0.0729 0.112 Uiso 1 1 calc GR . . . .
H4C H 0.9121 0.3288 0.0096 0.112 Uiso 1 1 calc GR . . . .
C7 C 1.1567(3) 0.3579(3) 0.7519(5) 0.1156(19) Uani 1 1 d . . . . .
H7A H 1.1339 0.3136 0.7623 0.173 Uiso 1 1 calc GR . . . .
H7B H 1.1411 0.3798 0.8730 0.173 Uiso 1 1 calc GR . . . .
H7C H 1.2357 0.3600 0.7250 0.173 Uiso 1 1 calc GR . . . .
C18B C 0.9874(9) 0.2044(6) 0.029(3) 0.072(3) Uani 0.49(2) 1 d . U P A 2
H18B H 1.0283 0.1985 -0.0856 0.087 Uiso 0.49(2) 1 calc R . P A 2
C17B C 0.8854(10) 0.1766(6) 0.052(3) 0.088(4) Uani 0.49(2) 1 d . U P A 2
H17B H 0.8559 0.1506 -0.0465 0.105 Uiso 0.49(2) 1 calc R . P A 2
C6 C 1.0944(3) 0.45663(18) 0.5893(7) 0.1016(15) Uani 1 1 d . . . . .
H6A H 1.1647 0.4722 0.5398 0.152 Uiso 1 1 calc GR . . . .
H6B H 1.0821 0.4735 0.7186 0.152 Uiso 1 1 calc GR . . . .
H6C H 1.0348 0.4704 0.5042 0.152 Uiso 1 1 calc GR . . . .
C16B C 0.8279(10) 0.1868(6) 0.216(4) 0.082(5) Uani 0.49(2) 1 d . U P A 2
H16B H 0.7581 0.1672 0.2298 0.099 Uiso 0.49(2) 1 calc R . P A 2
C15A C 0.8648(8) 0.2356(5) 0.4451(17) 0.0528(19) Uani 0.51(2) 1 d D U P A 1
H15A H 0.8354 0.2483 0.5655 0.063 Uiso 0.51(2) 1 calc R . P A 1
C16A C 0.8081(8) 0.1949(6) 0.325(2) 0.069(3) Uani 0.51(2) 1 d . U P A 1
H16A H 0.7361 0.1817 0.3599 0.083 Uiso 0.51(2) 1 calc R . P A 1
C17A C 0.8543(13) 0.1731(5) 0.156(2) 0.068(4) Uani 0.51(2) 1 d . U P A 1
H17A H 0.8151 0.1440 0.0781 0.081 Uiso 0.51(2) 1 calc R . P A 1
C18A C 0.9554(12) 0.1931(5) 0.1018(17) 0.065(3) Uani 0.51(2) 1 d . U P A 1
H18A H 0.9873 0.1784 -0.0146 0.078 Uiso 0.51(2) 1 calc R . P A 1
C19A C 1.0116(16) 0.2351(10) 0.218(3) 0.054(3) Uani 0.51(2) 1 d D U P A 1
H19A H 1.0830 0.2491 0.1826 0.065 Uiso 0.51(2) 1 calc R . P A 1
C14A C 0.9640(18) 0.2567(16) 0.383(3) 0.050(3) Uani 0.51(2) 1 d D U P A 1

loop_
_atom_site_aniso_label
_atom_site_aniso_U_11
_atom_site_aniso_U_22
_atom_site_aniso_U_33
_atom_site_aniso_U_23
_atom_site_aniso_U_13
_atom_site_aniso_U_12
O1 0.0552(9) 0.0602(10) 0.0581(11) 0.0077(8) 0.0176(9) 0.0042(7)
N3 0.0371(8) 0.0473(8) 0.0345(8) -0.0002(7) -0.0023(7) 0.0033(6)
C1 0.0388(8) 0.0340(8) 0.0348(9) 0.0041(7) -0.0037(8) 0.0025(7)
N1 0.0514(9) 0.0535(10) 0.0336(9) 0.0027(7) -0.0101(8) 0.0107(8)
C8 0.0377(9) 0.0464(9) 0.0298(8) 0.0023(8) -0.0040(8) 0.0060(8)
C2 0.0402(9) 0.0360(9) 0.0399(10) -0.0062(8) 0.0005(8) 0.0023(7)
N4 0.0556(11) 0.0640(12) 0.0463(12) 0.0080(9) -0.0063(9) 0.0175(9)
C3 0.0357(9) 0.0557(12) 0.0372(10) -0.0086(9) -0.0048(8) 0.0112(8)
C14B 0.030(4) 0.034(4) 0.076(8) 0.011(5) -0.004(5) 0.004(3)
C13 0.0547(11) 0.0423(10) 0.0401(11) 0.0053(8) 0.0001(9) 0.0050(9)
N2 0.0573(11) 0.0956(17) 0.0667(16) -0.0402(13) -0.0268(12) 0.0235(12)
C9 0.0419(10) 0.0499(10) 0.0409(10) -0.0046(9) -0.0045(9) 0.0008(8)
C11 0.0457(11) 0.0798(16) 0.0430(12) 0.0047(12) 0.0012(10) 0.0202(11)
C12 0.0658(14) 0.0514(11) 0.0449(12) 0.0026(9) 0.0021(12) 0.0222(11)
C5 0.0459(11) 0.0791(16) 0.0396(11) 0.0129(11) -0.0102(10) 0.0069(11)
C15B 0.047(4) 0.061(5) 0.086(7) 0.022(5) 0.006(5) 0.009(3)
C10 0.0388(10) 0.0745(15) 0.0454(12) 0.0002(11) -0.0038(9) -0.0027(10)
C19B 0.041(5) 0.048(5) 0.068(7) -0.021(5) -0.006(4) -0.002(3)
C4 0.087(2) 0.094(2) 0.0426(13) -0.0178(14) -0.0217(14) 0.0346(17)
C7 0.088(2) 0.195(5) 0.063(2) -0.054(3) -0.0417(19) 0.068(3)
C18B 0.052(4) 0.066(5) 0.099(8) -0.036(5) -0.018(4) 0.004(3)
C17B 0.056(5) 0.064(5) 0.143(11) -0.037(7) -0.035(6) 0.003(3)
C6 0.081(2) 0.092(2) 0.132(4) -0.068(2) -0.018(2) -0.0026(18)
C16B 0.039(4) 0.051(6) 0.157(14) -0.002(7) -0.009(6) -0.004(4)
C15A 0.037(3) 0.059(4) 0.062(5) 0.012(4) -0.003(3) 0.004(2)
C16A 0.036(3) 0.059(4) 0.113(8) 0.021(5) -0.018(4) -0.011(3)
C17A 0.064(8) 0.037(4) 0.102(9) -0.010(5) -0.041(6) 0.000(4)
C18A 0.071(6) 0.056(4) 0.068(5) -0.021(4) -0.022(4) 0.009(4)
C19A 0.038(5) 0.055(5) 0.068(7) -0.005(4) -0.007(4) -0.005(3)
C14A 0.042(5) 0.041(5) 0.067(6) 0.015(4) 0.003(4) 0.010(4)

loop_
_atom_type_symbol
_atom_type_description
_atom_type_scat_dispersion_real
_atom_type_scat_dispersion_imag
_atom_type_scat_source
C C 0.0033 0.0016 'International Tables Vol C Tables 4.2.6.8 and 6.1.1.4'
H H 0.0000 0.0000 'International Tables Vol C Tables 4.2.6.8 and 6.1.1.4'
N N 0.0061 0.0033 'International Tables Vol C Tables 4.2.6.8 and 6.1.1.4'
O O 0.0106 0.0060 'International Tables Vol C Tables 4.2.6.8 and 6.1.1.4'

loop_
_geom_angle_atom_site_label_1
_geom_angle_atom_site_label_2
_geom_angle_atom_site_label_3
_geom_angle
C1 N3 C8 126.41(18)
N3 C1 N1 132.14(18)
N3 C1 C2 108.50(17)
N1 C1 C2 118.66(18)
C1 N1 C5 122.35(19)
C1 N1 C4 123.18(18)
C5 N1 C4 114.3(2)
C13 C8 N3 119.25(18)
C9 C8 N3 121.23(18)
C9 C8 C13 119.17(19)
O1 C2 C1 123.5(2)
O1 C2 C3 120.50(19)
C1 C2 C3 115.92(17)
C3 N4 C14B 118.6(14)
C3 N4 C14A 120.8(16)
N4 C3 C2 121.08(19)
N4 C3 N2 122.3(2)
N2 C3 C2 116.4(2)
C15B C14B N4 124.3(13)
C19B C14B N4 121.9(13)
C19B C14B C15B 113.8(12)
C8 C13 H13 120.1
C12 C13 C8 119.9(2)
C12 C13 H13 120.1
C3 N2 C7 118.4(3)
C3 N2 C6 122.7(3)
C6 N2 C7 118.4(3)
C8 C9 H9 120.0
C10 C9 C8 119.9(2)
C10 C9 H9 120.0
C12 C11 H11 120.2
C10 C11 H11 120.2
C10 C11 C12 119.6(2)
C13 C12 H12 119.7
C11 C12 C13 120.6(2)
C11 C12 H12 119.7
N1 C5 H5A 109.5
N1 C5 H5B 109.5
N1 C5 H5C 109.5
H5A C5 H5B 109.5
H5A C5 H5C 109.5
H5B C5 H5C 109.5
C14B C15B H15B 119.6
C16B C15B C14B 120.9(11)
C16B C15B H15B 119.6
C9 C10 H10 119.6
C11 C10 C9 120.8(2)
C11 C10 H10 119.6
C14B C19B H19B 117.8
C14B C19B C18B 124.4(12)
C18B C19B H19B 117.8
N1 C4 H4A 109.5
N1 C4 H4B 109.5
N1 C4 H4C 109.5
H4A C4 H4B 109.5
H4A C4 H4C 109.5
H4B C4 H4C 109.5
N2 C7 H7A 109.5
N2 C7 H7B 109.5
N2 C7 H7C 109.5
H7A C7 H7B 109.5
H7A C7 H7C 109.5
H7B C7 H7C 109.5
C19B C18B H18B 120.7
C17B C18B C19B 118.6(10)
C17B C18B H18B 120.7
C18B C17B H17B 120.3
C16B C17B C18B 119.5(10)
C16B C17B H17B 120.3
N2 C6 H6A 109.5
N2 C6 H6B 109.5
N2 C6 H6C 109.5
H6A C6 H6B 109.5
H6A C6 H6C 109.5
H6B C6 H6C 109.5
C15B C16B H16B 118.6
C17B C16B C15B 122.8(11)
C17B C16B H16B 118.6
C16A C15A H15A 121.4
C14A C15A H15A 121.4
C14A C15A C16A 117.3(10)
C15A C16A H16A 119.4
C15A C16A C17A 121.2(8)
C17A C16A H16A 119.4
C16A C17A H17A 119.9
C18A C17A C16A 120.2(9)
C18A C17A H17A 119.9
C17A C18A H18A 120.4
C17A C18A C19A 119.1(10)
C19A C18A H18A 120.4
C18A C19A H19A 120.1
C14A C19A C18A 119.9(13)
C14A C19A H19A 120.1
N4 C14A C15A 117.3(14)
N4 C14A C19A 119.6(16)
C15A C14A C19A 122.2(14)

loop_
_geom_bond_atom_site_label_1
_geom_bond_atom_site_label_2
_geom_bond_distance
O1 C2 1.202(3)
N3 C1 1.283(3)
N3 C8 1.409(3)
C1 N1 1.347(3)
C1 C2 1.515(3)
N1 C5 1.457(3)
N1 C4 1.459(3)
C8 C13 1.394(3)
C8 C9 1.391(3)
C2 C3 1.515(3)
N4 C3 1.270(3)
N4 C14B 1.465(15)
N4 C14A 1.354(16)
C3 N2 1.353(3)
C14B C15B 1.455(15)
C14B C19B 1.394(16)
C13 H13 0.9500
C13 C12 1.384(3)
N2 C7 1.451(4)
N2 C6 1.450(5)
C9 H9 0.9500
C9 C10 1.382(3)
C11 H11 0.9500
C11 C12 1.378(4)
C11 C10 1.373(4)
C12 H12 0.9500
C5 H5A 0.9800
C5 H5B 0.9800
C5 H5C 0.9800
C15B H15B 0.9500
C15B C16B 1.394(19)
C10 H10 0.9500
C19B H19B 0.9500
C19B C18B 1.43(2)
C4 H4A 0.9800
C4 H4B 0.9800
C4 H4C 0.9800
C7 H7A 0.9800
C7 H7B 0.9800
C7 H7C 0.9800
C18B H18B 0.9500
C18B C17B 1.383(13)
C17B H17B 0.9500
C17B C16B 1.355(18)
C6 H6A 0.9800
C6 H6B 0.9800
C6 H6C 0.9800
C16B H16B 0.9500
C15A H15A 0.9500
C15A C16A 1.382(12)
C15A C14A 1.357(17)
C16A H16A 0.9500
C16A C17A 1.384(16)
C17A H17A 0.9500
C17A C18A 1.355(17)
C18A H18A 0.9500
C18A C19A 1.38(2)
C19A H19A 0.9500
C19A C14A 1.368(16)
